data_7202188
loop_
_publ_author_name
'Bondar, Oksana A.'
'Lukashuk, Liliana V.'
'Lysenko, Andrey B.'
'Krautscheid, Harald'
'Rusanov, Eduard B.'
'Chernega, Alexander N.'
'Domasevitch, Konstantin V.'

_publ_section_title
;
 New microporous copper(II) coordination polymers based upon
 bifunctional 1,2,4-triazole/tetrazolate bridges
;
_journal_issue 9
_journal_name_full CrystEngComm
_journal_page_first 1216
_journal_paper_doi 10.1039/b806671j
_journal_volume 10
_journal_year 2008
_chemical_formula_moiety 'C30 H24 Cu N18, (F O3 P)'
_chemical_formula_sum 'C30 H24 Cu F N18 O3 P'
_chemical_formula_weight 798.18
_chemical_name_common
;Copper(ii) Fluorophosphate 1:3 Complex with 1,4-bi(1,2,4-
triazol-4-yl)benzene
;
_chemical_name_systematic
;
Copper(II) Fluorophosphate 1:3 Complex with
1,4-bi(1,2,4-triazol-4-yl)benzene
;
_space_group_IT_number 193
_symmetry_cell_setting hexagonal
_symmetry_space_group_name_Hall '-P 6c 2'
_symmetry_space_group_name_H-M 'P 63/m c m'
_atom_sites_solution_hydrogens geom
_atom_sites_solution_primary direct
_atom_sites_solution_secondary difmap
_audit_creation_method SHELXL-97
_cell_angle_alpha 90.00
_cell_angle_beta 90.00
_cell_angle_gamma 120.00
_cell_formula_units_Z 2
_cell_length_a 16.0657(11)
_cell_length_b 16.0657(11)
_cell_length_c 7.7720(4)
_cell_measurement_reflns_used 7443
_cell_measurement_temperature 213(2)
_cell_measurement_theta_max 25.89
_cell_measurement_theta_min 3.65
_cell_volume 1737.25(19)
_computing_cell_refinement 'IPDS Software (Stoe & Cie, 2000)'
_computing_data_collection 'IPDS Software (Stoe & Cie, 2000)'
_computing_data_reduction 'IPDS Software (Stoe & Cie, 2000)'
_computing_molecular_graphics 'Diamond 2.1e (Brandenburg, 1999)'
_computing_publication_material 'WinGX 1.700.00 (Farrugia, 1999)'
_computing_structure_refinement 'SHELXL-97 (Sheldrick, 1997)'
_computing_structure_solution 'SHELXS-97 (Sheldrick, 1997)'
_diffrn_ambient_temperature 213(2)
_diffrn_measured_fraction_theta_full 0.995
_diffrn_measured_fraction_theta_max 0.995
_diffrn_measurement_device_type 'Stoe Imaging plate diffraction system'
_diffrn_measurement_method '\f oscillation scans'
_diffrn_radiation_monochromator graphite
_diffrn_radiation_source 'fine-focus sealed tube'
_diffrn_radiation_type MoK\a
_diffrn_radiation_wavelength 0.71073
_diffrn_reflns_av_R_equivalents 0.0499
_diffrn_reflns_av_sigmaI/netI 0.0311
_diffrn_reflns_limit_h_max 19
_diffrn_reflns_limit_h_min -19
_diffrn_reflns_limit_k_max 19
_diffrn_reflns_limit_k_min -16
_diffrn_reflns_limit_l_max 8
_diffrn_reflns_limit_l_min -9
_diffrn_reflns_number 7443
_diffrn_reflns_theta_full 25.89
_diffrn_reflns_theta_max 25.89
_diffrn_reflns_theta_min 3.65
_diffrn_standards_decay_% 0
_exptl_absorpt_coefficient_mu 0.743
_exptl_absorpt_correction_type none
_exptl_crystal_colour green
_exptl_crystal_density_diffrn 1.526
_exptl_crystal_density_method 'not measured'
_exptl_crystal_description plate
_exptl_crystal_F_000 814
_exptl_crystal_size_max 0.14
_exptl_crystal_size_mid 0.12
_exptl_crystal_size_min 0.08
_refine_diff_density_max 0.741
_refine_diff_density_min -0.702
_refine_diff_density_rms 0.060
_refine_ls_extinction_method none
_refine_ls_goodness_of_fit_ref 0.939
_refine_ls_hydrogen_treatment constr
_refine_ls_matrix_type full
_refine_ls_number_parameters 71
_refine_ls_number_reflns 649
_refine_ls_number_restraints 15
_refine_ls_restrained_S_all 0.950
_refine_ls_R_factor_all 0.0597
_refine_ls_R_factor_gt 0.0472
_refine_ls_shift/su_max 0.000
_refine_ls_shift/su_mean 0.000
_refine_ls_structure_factor_coef Fsqd
_refine_ls_weighting_details 'calc w=1/[\s^2^(Fo^2^)+(0.0983P)^2^+0.0000P] where P=(Fo^2^+2Fc^2^)/3'
_refine_ls_weighting_scheme calc
_refine_ls_wR_factor_gt 0.1188
_refine_ls_wR_factor_ref 0.1231
_reflns_number_gt 477
_reflns_number_total 649
_reflns_threshold_expression >2sigma(I)
_cod_data_source_file b806671j.txt
_cod_data_source_block (1)
_cod_depositor_comments
;
The following automatic conversions were performed:
'_symmetry_cell_setting' value 'Hexagonal' changed to 'hexagonal'
according to '/home/saulius/struct/CIF-dictionaries/cif_core.dic'
dictionary named 'cif_core.dic' version 2.4.1 from 2010-06-29.

Automatic conversion script
Id: cif_fix_enum 1527 2010-12-29 10:47:43Z saulius 
;
_cod_database_code 7202188

loop_
_symmetry_equiv_pos_as_xyz
'x, y, z'
'-y, x-y, z'
'-x+y, -x, z'
'-x, -y, z+1/2'
'y, -x+y, z+1/2'
'x-y, x, z+1/2'
'y, x, -z+1/2'
'x-y, -y, -z+1/2'
'-x, -x+y, -z+1/2'
'-y, -x, -z'
'-x+y, y, -z'
'x, x-y, -z'
'-x, -y, -z'
'y, -x+y, -z'
'x-y, x, -z'
'x, y, -z-1/2'
'-y, x-y, -z-1/2'
'-x+y, -x, -z-1/2'
'-y, -x, z-1/2'
'-x+y, y, z-1/2'
'x, x-y, z-1/2'
'y, x, z'
'x-y, -y, z'
'-x, -x+y, z'

loop_
_atom_site_label
_atom_site_type_symbol
_atom_site_fract_x
_atom_site_fract_y
_atom_site_fract_z
_atom_site_U_iso_or_equiv
_atom_site_adp_type
_atom_site_occupancy
_atom_site_symmetry_multiplicity
_atom_site_calc_flag
_atom_site_refinement_flags
_atom_site_disorder_assembly
_atom_site_disorder_group
Cu1 Cu 0.0000 0.0000 0.0000 0.0372(4) Uani 1 12 d S . .
N1 N 0.0000 0.10646(19) 0.1625(5) 0.0559(8) Uani 1 2 d S . .
N2 N 0.0000 0.2339(3) 0.2500 0.0710(15) Uani 1 4 d S . .
N3 N 0.0000 0.5829(4) 0.2500 0.121(3) Uani 1 4 d S . .
N4 N -0.0489(7) 0.6883(5) 0.2500 0.182(6) Uani 1 2 d S . .
C1 C 0.0000 0.1837(2) 0.1120(8) 0.0716(13) Uani 1 2 d S . .
H1 H 0.0000 0.2016 -0.0032 0.086 Uiso 1 2 calc SR . .
C2 C 0.0000 0.3229(4) 0.2500 0.080(2) Uani 1 4 d S . .
C3 C 0.0768(7) 0.4044(5) 0.1798(15) 0.114(4) Uani 0.50 1 d P . .
H3 H 0.1302 0.4001 0.1294 0.136 Uiso 0.50 1 d P . .
C4 C 0.0773(7) 0.4904(5) 0.1836(13) 0.111(4) Uani 0.50 1 d P . .
H4 H 0.1289 0.5490 0.1377 0.134 Uiso 0.50 1 d P . .
C5 C 0.0000 0.4924(5) 0.2500 0.103(3) Uani 1 4 d S . .
C6 C -0.0744(9) 0.5987(6) 0.2500 0.166(4) Uani 1 2 d S . .
H6 H -0.1390 0.5491 0.2500 0.199 Uiso 1 2 calc SR . .
P1 P 0.3333 0.6667 0.0627(9) 0.175(6) Uani 0.25 3 d SPDU . .
O1 O 0.2850(2) 0.5700(5) 0.0000 0.178(6) Uani 0.50 2 d SPDU . .
O2 O 0.3333 0.6667 0.2500 0.185(7) Uani 0.50 6 d SPDU . .

loop_
_atom_site_aniso_label
_atom_site_aniso_U_11
_atom_site_aniso_U_22
_atom_site_aniso_U_33
_atom_site_aniso_U_23
_atom_site_aniso_U_13
_atom_site_aniso_U_12
Cu1 0.0315(4) 0.0315(4) 0.0486(6) 0.000 0.000 0.01575(19)
N1 0.0504(16) 0.0397(10) 0.081(2) 0.0069(12) 0.000 0.0252(8)
N2 0.070(3) 0.0461(18) 0.105(5) 0.000 0.000 0.0349(15)
N3 0.204(10) 0.085(3) 0.116(6) 0.000 0.000 0.102(5)
N4 0.356(19) 0.153(7) 0.143(5) 0.000 0.000 0.206(11)
C1 0.080(3) 0.0471(14) 0.098(4) 0.0021(19) 0.000 0.0401(14)
C2 0.086(5) 0.052(2) 0.113(6) 0.000 0.000 0.043(2)
C3 0.107(6) 0.053(3) 0.181(13) -0.006(4) 0.007(6) 0.041(4)
C4 0.129(7) 0.059(4) 0.148(11) 0.008(4) 0.013(6) 0.048(4)
C5 0.151(9) 0.072(3) 0.113(7) 0.000 0.000 0.075(4)
C6 0.223(10) 0.116(6) 0.223(11) 0.000 0.000 0.132(7)
P1 0.122(3) 0.122(3) 0.281(19) 0.000 0.000 0.0610(16)
O1 0.129(5) 0.119(5) 0.284(18) 0.000 0.016(5) 0.060(3)
O2 0.136(5) 0.136(5) 0.285(19) 0.000 0.000 0.068(2)

loop_
_atom_type_symbol
_atom_type_description
_atom_type_scat_dispersion_real
_atom_type_scat_dispersion_imag
_atom_type_scat_source
C C 0.0033 0.0016 'International Tables Vol C Tables 4.2.6.8 and 6.1.1.4'
H H 0.0000 0.0000 'International Tables Vol C Tables 4.2.6.8 and 6.1.1.4'
N N 0.0061 0.0033 'International Tables Vol C Tables 4.2.6.8 and 6.1.1.4'
O O 0.0106 0.0060 'International Tables Vol C Tables 4.2.6.8 and 6.1.1.4'
F F 0.0171 0.0103 'International Tables Vol C Tables 4.2.6.8 and 6.1.1.4'
P P 0.1023 0.0942 'International Tables Vol C Tables 4.2.6.8 and 6.1.1.4'
Cu Cu 0.3201 1.2651 'International Tables Vol C Tables 4.2.6.8 and 6.1.1.4'

loop_
_geom_angle_atom_site_label_1
_geom_angle_atom_site_label_2
_geom_angle_atom_site_label_3
_geom_angle
_geom_angle_site_symmetry_1
_geom_angle_site_symmetry_3
_geom_angle_publ_flag
N1 Cu1 N1 88.32(13) 15 13 ?
N1 Cu1 N1 91.68(13) 15 . ?
N1 Cu1 N1 180.00(19) 13 . ?
N1 Cu1 N1 180.00(19) 15 3 ?
N1 Cu1 N1 91.68(13) 13 3 ?
N1 Cu1 N1 88.32(13) . 3 ?
N1 Cu1 N1 88.32(13) 15 14 ?
N1 Cu1 N1 88.32(13) 13 14 ?
N1 Cu1 N1 91.68(13) . 14 ?
N1 Cu1 N1 91.68(13) 3 14 ?
N1 Cu1 N1 91.68(13) 15 2 ?
N1 Cu1 N1 91.68(13) 13 2 ?
N1 Cu1 N1 88.32(13) . 2 ?
N1 Cu1 N1 88.32(13) 3 2 ?
N1 Cu1 N1 180.0(3) 14 2 ?
C1 N1 N1 107.5(3) . 16_556 ?
C1 N1 Cu1 126.0(3) . . ?
N1 N1 Cu1 126.44(9) 16_556 . ?
C1 N2 C1 106.1(5) . 16_556 ?
C1 N2 C2 126.9(3) . . ?
C1 N2 C2 126.9(3) 16_556 . ?
C6 N3 C6 101.1(10) . 9 ?
C6 N3 C5 129.4(5) . . ?
C6 N3 C5 129.4(5) 9 . ?
C6 N4 N4 106.0(7) . 9 ?
N1 C1 N2 109.4(5) . . ?
N1 C1 H1 125.3 . . ?
N2 C1 H1 125.3 . . ?
C3 C2 C3 120.1(8) . 9 ?
C3 C2 N2 120.0(4) . . ?
C4 C3 C2 119.6(8) . . ?
C4 C3 H3 121.0 . . ?
C2 C3 H3 119.4 . . ?
C5 C4 C3 119.0(8) . . ?
C5 C4 H4 118.0 . . ?
C3 C4 H4 123.0 . . ?
C4 C5 C4 122.6(8) . 9 ?
C4 C5 N3 118.7(4) . . ?
C4 C5 N3 118.7(4) 9 . ?
N4 C6 N3 113.4(10) . . ?
N4 C6 H6 123.3 . . ?
N3 C6 H6 123.3 . . ?
O1 P1 O1 109.0(3) 3_565 . ?
O1 P1 O1 109.0(3) 3_565 2_665 ?
O1 P1 O1 109.0(3) . 2_665 ?
O1 P1 O2 109.9(3) 3_565 . ?
O1 P1 O2 109.9(3) . . ?
O1 P1 O2 109.9(3) 2_665 . ?

loop_
_geom_bond_atom_site_label_1
_geom_bond_atom_site_label_2
_geom_bond_distance
_geom_bond_site_symmetry_2
_geom_bond_publ_flag
Cu1 N1 2.126(3) 15 ?
Cu1 N1 2.126(3) 13 ?
Cu1 N1 2.126(3) . ?
Cu1 N1 2.126(3) 3 ?
Cu1 N1 2.126(3) 14 ?
Cu1 N1 2.126(3) 2 ?
N1 C1 1.302(5) . ?
N1 N1 1.360(7) 16_556 ?
N2 C1 1.342(6) . ?
N2 C1 1.342(6) 16_556 ?
N2 C2 1.430(8) . ?
N3 C6 1.341(10) . ?
N3 C6 1.341(10) 9 ?
N3 C5 1.453(10) . ?
N4 C6 1.285(9) . ?
N4 N4 1.36(2) 9 ?
C1 H1 0.9400 . ?
C2 C3 1.385(9) . ?
C2 C3 1.385(9) 9 ?
C3 C4 1.378(10) . ?
C3 H3 0.9764 . ?
C4 C5 1.360(10) . ?
C4 H4 0.9589 . ?
C5 C4 1.360(10) 9 ?
C6 H6 0.9400 . ?
P1 P1 0.974(14) 10_665 ?
P1 O1 1.430(6) 3_565 ?
P1 O1 1.430(6) . ?
P1 O1 1.430(6) 2_665 ?
P1 O2 1.456(7) . ?

loop_
_geom_torsion_atom_site_label_1
_geom_torsion_atom_site_label_2
_geom_torsion_atom_site_label_3
_geom_torsion_atom_site_label_4
_geom_torsion
_geom_torsion_site_symmetry_1
_geom_torsion_site_symmetry_2
_geom_torsion_site_symmetry_3
_geom_torsion_site_symmetry_4
_geom_torsion_publ_flag
N1 Cu1 N1 C1 -44.18(6) 15 . . . ?
N1 Cu1 N1 C1 135.82(6) 3 . . . ?
N1 Cu1 N1 C1 44.18(6) 14 . . . ?
N1 Cu1 N1 C1 -135.82(6) 2 . . . ?
N1 Cu1 N1 N1 135.82(6) 15 . . 16_556 ?
N1 Cu1 N1 N1 -44.18(6) 3 . . 16_556 ?
N1 Cu1 N1 N1 -135.82(6) 14 . . 16_556 ?
N1 Cu1 N1 N1 44.18(6) 2 . . 16_556 ?
N1 N1 C1 N2 0.0 16_556 . . . ?
Cu1 N1 C1 N2 180.0 . . . . ?
C1 N2 C1 N1 0.0 16_556 . . . ?
C2 N2 C1 N1 180.0 . . . . ?
C1 N2 C2 C3 -63.0(5) . . . . ?
N2 C2 C3 C4 -178.6(7) . . . . ?
C2 C3 C4 C5 -2.7(15) . . . . ?
C3 C4 C5 N3 -178.6(7) . . . . ?
C6 N3 C5 C4 154.3(5) . . . . ?
N4 N4 C6 N3 0.0 9 . . . ?
C6 N3 C6 N4 0.0 9 . . . ?
C5 N3 C6 N4 180.0 . . . . ?
